data_7234872
loop_
_publ_author_name
'G. Turkoglu'
'M. E. Cinar'
'A. Buyruk'
'E. Tekin'
'S. P. Mucur'
'K. Kaya'
'T. Ozturk'

_publ_section_title
;
 Novel organoboron compounds derived from thieno[3,2-b]thiophene and
 triphenylamine units for OLED devices
;
_journal_name_full 'Journal of Materials Chemistry C'
_journal_page_first 6045
_journal_page_last 6053
_journal_paper_doi 10.1039/C6TC01285J
_journal_volume 4
_journal_year 2016
_chemical_formula_sum 'C41 H36 B N O2 S2'
_chemical_formula_weight 649.64
_space_group_crystal_system monoclinic
_space_group_IT_number 9
_space_group_name_Hall 'C -2yc'
_space_group_name_H-M_alt 'C 1 c 1'
_atom_sites_solution_hydrogens geom
_cell_angle_alpha 90
_cell_angle_beta 102.316(9)
_cell_angle_gamma 90
_cell_formula_units_Z 8
_cell_length_a 37.895(11)
_cell_length_b 11.540(3)
_cell_length_c 16.393(5)
_cell_measurement_temperature 100(2)
_cell_volume 7004(3)
_computing_cell_refinement 'Bruker SAINT'
_computing_data_collection 'Bruker APEX2 V2014.11-0'
_computing_data_reduction 'Bruker SAINT'
_computing_molecular_graphics 'Mercury CSD 2.4'
_computing_publication_material 'Mercury CSD 2.4'
_computing_structure_refinement 'SHELXL-2013 (Sheldrick, 2013)'
_computing_structure_solution 'SHELXS-97 (Sheldrick 2008)'
_diffrn_ambient_temperature 100(2)
_diffrn_measured_fraction_theta_full 0.999
_diffrn_measured_fraction_theta_max 0.998
_diffrn_measurement_device_type Bruker_D8_VENTURE
_diffrn_measurement_method '\w and phi scans'
_diffrn_radiation_type MoK\a
_diffrn_radiation_wavelength 0.71073
_diffrn_reflns_av_R_equivalents 0.0479
_diffrn_reflns_av_unetI/netI 0.0317
_diffrn_reflns_Laue_measured_fraction_full 0.999
_diffrn_reflns_Laue_measured_fraction_max 0.998
_diffrn_reflns_limit_h_max 47
_diffrn_reflns_limit_h_min -47
_diffrn_reflns_limit_k_max 14
_diffrn_reflns_limit_k_min -14
_diffrn_reflns_limit_l_max 20
_diffrn_reflns_limit_l_min -20
_diffrn_reflns_number 106067
_diffrn_reflns_point_group_measured_fraction_full 0.996
_diffrn_reflns_point_group_measured_fraction_max 0.985
_diffrn_reflns_theta_full 25.242
_diffrn_reflns_theta_max 26.404
_diffrn_reflns_theta_min 2.309
_diffrn_source Sealed_Tube
_exptl_absorpt_coefficient_mu 0.188
_exptl_absorpt_correction_type multi-scan
_exptl_absorpt_process_details sadabs
_exptl_crystal_colour clear_colorless
_exptl_crystal_density_diffrn 1.232
_exptl_crystal_description rod_like
_exptl_crystal_F_000 2736
_exptl_crystal_size_max 0.2
_exptl_crystal_size_mid 0.1
_exptl_crystal_size_min 0.05
_exptl_transmission_factor_max 0.933
_exptl_transmission_factor_min 0.922
_refine_diff_density_max 0.762
_refine_diff_density_min -0.192
_refine_diff_density_rms 0.046
_refine_ls_abs_structure_details
;
 Flack x determined using 6062 quotients [(I+)-(I-)]/[(I+)+(I-)]
 (Parsons, Flack and Wagner, Acta Cryst. B69 (2013) 249-259).
;
_refine_ls_abs_structure_Flack 0.013(12)
_refine_ls_extinction_coef .
_refine_ls_extinction_method none
_refine_ls_goodness_of_fit_ref 0.999
_refine_ls_hydrogen_treatment constr
_refine_ls_matrix_type full
_refine_ls_number_parameters 857
_refine_ls_number_reflns 14161
_refine_ls_number_restraints 2
_refine_ls_restrained_S_all 0.999
_refine_ls_R_factor_all 0.0410
_refine_ls_R_factor_gt 0.0354
_refine_ls_shift/su_max 0.003
_refine_ls_shift/su_mean 0.000
_refine_ls_structure_factor_coef Fsqd
_refine_ls_weighting_details 'w=1/[\s^2^(Fo^2^)+(0.0350P)^2^+8.8531P] where P=(Fo^2^+2Fc^2^)/3'
_refine_ls_weighting_scheme calc
_refine_ls_wR_factor_gt 0.0792
_refine_ls_wR_factor_ref 0.0817
_reflns_Friedel_coverage 0.973
_reflns_Friedel_fraction_full 0.993
_reflns_Friedel_fraction_max 0.972
_reflns_number_gt 13133
_reflns_number_total 14161
_reflns_threshold_expression 'I > 2\s(I)'
_cod_data_source_file J-Mater-Chem-C-2016-4-6045.cif
_cod_data_source_block TPATTBOMEmes
_cod_original_sg_symbol_H-M 'C c'
_cod_database_code 7234872
_shelx_space_group_comment
;
The symmetry employed for this shelxl refinement is uniquely defined
by the following loop, which should always be used as a source of
symmetry information in preference to the above space-group names.
They are only intended as comments.
;
_shelxl_version_number 2014/6

loop_
_space_group_symop_operation_xyz
'x, y, z'
'x, -y, z+1/2'
'x+1/2, y+1/2, z'
'x+1/2, -y+1/2, z+1/2'

loop_
_atom_site_label
_atom_site_type_symbol
_atom_site_fract_x
_atom_site_fract_y
_atom_site_fract_z
_atom_site_U_iso_or_equiv
_atom_site_adp_type
_atom_site_occupancy
_atom_site_site_symmetry_order
_atom_site_calc_flag
_atom_site_refinement_flags_posn
_atom_site_refinement_flags_adp
_atom_site_refinement_flags_occupancy
_atom_site_disorder_assembly
_atom_site_disorder_group
S1 S 0.40654(2) 0.28660(6) 0.66713(4) 0.01541(15) Uani 1 1 d . . . . .
S2 S 0.49913(2) 0.09145(6) 0.74931(4) 0.01662(15) Uani 1 1 d . . . . .
S3 S 0.18374(2) 0.09996(6) 0.83712(4) 0.01707(15) Uani 1 1 d . . . . .
S4 S 0.27534(2) 0.29868(6) 0.84152(4) 0.01569(15) Uani 1 1 d . . . . .
O1 O 0.36998(6) 0.4471(2) 0.76974(13) 0.0223(5) Uani 1 1 d . . . . .
O2 O 0.38105(7) 0.1080(2) 0.26708(14) 0.0293(6) Uani 1 1 d . . . . .
O3 O 0.31109(6) 0.46725(19) 0.98252(13) 0.0219(5) Uani 1 1 d . . . . .
O4 O 0.30386(7) 0.0905(2) 0.47491(15) 0.0351(6) Uani 1 1 d . . . . .
C82 C 0.54387(8) -0.4428(3) 0.5547(2) 0.0185(6) Uani 1 1 d . . . . .
N2 N 0.55202(7) -0.3312(2) 0.52778(16) 0.0202(6) Uani 1 1 d . . . . .
N3 N 0.12989(7) -0.3260(2) 0.56632(16) 0.0203(6) Uani 1 1 d . . . . .
C1 C 0.52712(9) -0.6600(3) 0.6110(3) 0.0362(9) Uani 1 1 d . . . . .
H1 H 0.5212 -0.7338 0.6299 0.043 Uiso 1 1 calc R U . . .
C2 C 0.52858(9) -0.6440(3) 0.5283(3) 0.0329(9) Uani 1 1 d . . . . .
H14 H 0.5241 -0.7074 0.4906 0.040 Uiso 1 1 calc R U . . .
C3 C 0.53657(9) -0.5354(3) 0.4997(2) 0.0254(7) Uani 1 1 d . . . . .
H15 H 0.5370 -0.5247 0.4425 0.030 Uiso 1 1 calc R U . . .
C4 C 0.53507(8) -0.2325(3) 0.55620(18) 0.0177(6) Uani 1 1 d . . . . .
C5 C 0.49761(8) -0.2307(3) 0.54774(18) 0.0179(6) Uani 1 1 d . . . . .
H18 H 0.4835 -0.2948 0.5234 0.021 Uiso 1 1 calc R U . . .
C6 C 0.48123(8) -0.1358(3) 0.57484(18) 0.0169(6) Uani 1 1 d . . . . .
H19 H 0.4557 -0.1348 0.5683 0.020 Uiso 1 1 calc R U . . .
C7 C 0.50156(8) -0.0408(2) 0.61195(17) 0.0149(6) Uani 1 1 d . . . . .
C8 C 0.48338(8) 0.0566(2) 0.64387(17) 0.0141(6) Uani 1 1 d . . . . .
C9 C 0.45335(8) 0.1201(2) 0.60657(18) 0.0141(6) Uani 1 1 d . . . . .
C10 C 0.44265(7) 0.1947(2) 0.66705(18) 0.0143(6) Uani 1 1 d . . . . .
C11 C 0.42054(8) 0.3134(3) 0.77424(18) 0.0175(6) Uani 1 1 d . . . . .
C12 C 0.40667(8) 0.3951(3) 0.91874(18) 0.0172(6) Uani 1 1 d . . . . .
C13 C 0.42749(8) 0.4872(3) 0.96054(19) 0.0178(6) Uani 1 1 d . . . . .
C14 C 0.43802(8) 0.4856(3) 1.04737(19) 0.0208(7) Uani 1 1 d . . . . .
H35 H 0.4526 0.5467 1.0751 0.025 Uiso 1 1 calc R U . . .
C15 C 0.42752(9) 0.3964(3) 1.09423(19) 0.0247(7) Uani 1 1 d . . . . .
C16 C 0.43983(11) 0.3938(4) 1.1882(2) 0.0385(9) Uani 1 1 d . . . . .
H2 H 0.4192 0.3758 1.2134 0.058 Uiso 1 1 calc R U . . .
H3 H 0.4498 0.4696 1.2080 0.058 Uiso 1 1 calc R U . . .
H36 H 0.4585 0.3343 1.2041 0.058 Uiso 1 1 calc R U . . .
C17 C 0.34522(9) 0.5209(3) 0.8006(2) 0.0270(7) Uani 1 1 d . . . . .
H6 H 0.3469 0.5052 0.8601 0.041 Uiso 1 1 calc R U . . .
H5 H 0.3205 0.5056 0.7697 0.041 Uiso 1 1 calc R U . . .
H4 H 0.3513 0.6021 0.7932 0.041 Uiso 1 1 calc R U . . .
C18 C 0.46421(8) 0.1891(3) 0.74680(18) 0.0161(6) Uani 1 1 d . . . . .
C19 C 0.57534(8) -0.3153(3) 0.47187(18) 0.0183(6) Uani 1 1 d . . . . .
C20 C 0.57067(9) -0.2220(3) 0.4167(2) 0.0245(7) Uani 1 1 d . . . . .
H11 H 0.5514 -0.1692 0.4163 0.029 Uiso 1 1 calc R U . . .
C21 C 0.59369(11) -0.2051(3) 0.3625(2) 0.0337(8) Uani 1 1 d . . . . .
H10 H 0.5902 -0.1408 0.3256 0.040 Uiso 1 1 calc R U . . .
C22 C 0.62188(11) -0.2823(3) 0.3622(2) 0.0366(9) Uani 1 1 d . . . . .
H9 H 0.6376 -0.2714 0.3248 0.044 Uiso 1 1 calc R U . . .
C23 C 0.62674(10) -0.3748(3) 0.4169(2) 0.0314(8) Uani 1 1 d . . . . .
H8 H 0.6461 -0.4273 0.4173 0.038 Uiso 1 1 calc R U . . .
C24 C 0.60371(9) -0.3921(3) 0.4714(2) 0.0242(7) Uani 1 1 d . . . . .
H7 H 0.6073 -0.4565 0.5084 0.029 Uiso 1 1 calc R U . . .
C25 C 0.53430(10) -0.5678(3) 0.6661(3) 0.0329(8) Uani 1 1 d . . . . .
H12 H 0.5336 -0.5790 0.7232 0.039 Uiso 1 1 calc R U . . .
C26 C 0.54245(9) -0.4598(3) 0.6388(2) 0.0244(7) Uani 1 1 d . . . . .
H13 H 0.5471 -0.3969 0.6770 0.029 Uiso 1 1 calc R U . . .
C27 C 0.55576(8) -0.1399(3) 0.59370(19) 0.0187(6) Uani 1 1 d . . . . .
H17 H 0.5813 -0.1415 0.6006 0.022 Uiso 1 1 calc R U . . .
C28 C 0.53900(8) -0.0447(3) 0.62121(19) 0.0179(6) Uani 1 1 d . . . . .
H16 H 0.5533 0.0185 0.6467 0.021 Uiso 1 1 calc R U . . .
C29 C 0.43532(8) 0.1155(2) 0.51762(18) 0.0162(6) Uani 1 1 d . . . . .
C30 C 0.45426(8) 0.0911(2) 0.45495(19) 0.0175(6) Uani 1 1 d . . . . .
H26 H 0.4795 0.0770 0.4702 0.021 Uiso 1 1 calc R U . . .
C31 C 0.43728(9) 0.0869(3) 0.37152(19) 0.0205(6) Uani 1 1 d . . . . .
H25 H 0.4507 0.0687 0.3304 0.025 Uiso 1 1 calc R U . . .
C32 C 0.40043(9) 0.1095(3) 0.34797(19) 0.0214(7) Uani 1 1 d . . . . .
C33 C 0.39754(11) 0.0520(3) 0.2074(2) 0.0326(8) Uani 1 1 d . . . . .
H21 H 0.4194 0.0942 0.2025 0.049 Uiso 1 1 calc R U . . .
H20 H 0.3806 0.0508 0.1530 0.049 Uiso 1 1 calc R U . . .
H22 H 0.4039 -0.0277 0.2255 0.049 Uiso 1 1 calc R U . . .
C34 C 0.38116(8) 0.1372(3) 0.4083(2) 0.0218(7) Uani 1 1 d . . . . .
H24 H 0.3562 0.1554 0.3923 0.026 Uiso 1 1 calc R U . . .
C35 C 0.39825(8) 0.1383(3) 0.49170(19) 0.0185(6) Uani 1 1 d . . . . .
H23 H 0.3845 0.1550 0.5325 0.022 Uiso 1 1 calc R U . . .
C36 C 0.45194(8) 0.2556(3) 0.80715(18) 0.0181(6) Uani 1 1 d . . . . .
H27 H 0.4640 0.2598 0.8641 0.022 Uiso 1 1 calc R U . . .
C37 C 0.39578(8) 0.3050(3) 0.96558(19) 0.0193(6) Uani 1 1 d . . . . .
C38 C 0.37395(9) 0.2033(3) 0.9236(2) 0.0285(7) Uani 1 1 d . . . . .
H28 H 0.3903 0.1417 0.9137 0.043 Uiso 1 1 calc R U . . .
H29 H 0.3590 0.2284 0.8702 0.043 Uiso 1 1 calc R U . . .
H30 H 0.3584 0.1740 0.9597 0.043 Uiso 1 1 calc R U . . .
C39 C 0.40588(9) 0.3087(3) 1.0526(2) 0.0239(7) Uani 1 1 d . . . . .
H31 H 0.3977 0.2494 1.0843 0.029 Uiso 1 1 calc R U . . .
C40 C 0.43884(9) 0.5856(3) 0.9119(2) 0.0243(7) Uani 1 1 d . . . . .
H34 H 0.4508 0.6452 0.9506 0.037 Uiso 1 1 calc R U . . .
H33 H 0.4175 0.6189 0.8749 0.037 Uiso 1 1 calc R U . . .
H32 H 0.4556 0.5568 0.8785 0.037 Uiso 1 1 calc R U . . .
C41 C 0.24179(11) 0.3742(4) 1.3299(2) 0.0387(9) Uani 1 1 d . . . . .
H72 H 0.2197 0.3274 1.3218 0.058 Uiso 1 1 calc R U . . .
H39 H 0.2369 0.4517 1.3495 0.058 Uiso 1 1 calc R U . . .
H37 H 0.2608 0.3370 1.3715 0.058 Uiso 1 1 calc R U . . .
C42 C 0.25394(9) 0.3844(3) 1.24793(19) 0.0248(7) Uani 1 1 d . . . . .
C43 C 0.24325(8) 0.4784(3) 1.1947(2) 0.0219(7) Uani 1 1 d . . . . .
H40 H 0.2283 0.5367 1.2106 0.026 Uiso 1 1 calc R U . . .
C44 C 0.25391(8) 0.4886(3) 1.11898(19) 0.0176(6) Uani 1 1 d . . . . .
C45 C 0.27511(8) 0.4013(3) 1.09378(18) 0.0167(6) Uani 1 1 d . . . . .
C46 C 0.26145(8) 0.3280(3) 0.93443(18) 0.0176(6) Uani 1 1 d . . . . .
C47 C 0.23032(8) 0.2685(3) 0.93796(19) 0.0186(6) Uani 1 1 d . . . . .
H47 H 0.2184 0.2734 0.9832 0.022 Uiso 1 1 calc R U . . .
C48 C 0.21827(8) 0.1994(3) 0.86648(18) 0.0166(6) Uani 1 1 d . . . . .
C49 C 0.19949(8) 0.0627(2) 0.74751(17) 0.0149(6) Uani 1 1 d . . . . .
C50 C 0.18116(8) -0.0354(2) 0.69851(17) 0.0149(6) Uani 1 1 d . . . . .
C51 C 0.14344(8) -0.0409(3) 0.67377(18) 0.0171(6) Uani 1 1 d . . . . .
H60 H 0.1292 0.0215 0.6868 0.020 Uiso 1 1 calc R U . . .
C52 C 0.12656(8) -0.1358(3) 0.63056(19) 0.0182(6) Uani 1 1 d . . . . .
H59 H 0.1010 -0.1383 0.6142 0.022 Uiso 1 1 calc R U . . .
C53 C 0.14721(8) -0.2281(3) 0.61107(18) 0.0173(6) Uani 1 1 d . . . . .
C54 C 0.10678(8) -0.3101(3) 0.48742(18) 0.0182(6) Uani 1 1 d . . . . .
C55 C 0.11151(9) -0.2165(3) 0.4370(2) 0.0235(7) Uani 1 1 d . . . . .
H51 H 0.1308 -0.1637 0.4555 0.028 Uiso 1 1 calc R U . . .
C56 C 0.08841(11) -0.1998(3) 0.3600(2) 0.0325(8) Uani 1 1 d . . . . .
H50 H 0.0920 -0.1357 0.3262 0.039 Uiso 1 1 calc R U . . .
C57 C 0.06013(11) -0.2760(3) 0.3321(2) 0.0372(9) Uani 1 1 d . . . . .
H38 H 0.0444 -0.2648 0.2793 0.045 Uiso 1 1 calc R U . . .
C58 C 0.27587(9) 0.3010(3) 1.2236(2) 0.0237(7) Uani 1 1 d . . . . .
H71 H 0.2841 0.2383 1.2603 0.028 Uiso 1 1 calc R U . . .
C59 C 0.28626(8) 0.3061(3) 1.14710(19) 0.0193(6) Uani 1 1 d . . . . .
C60 C 0.24233(9) 0.5915(3) 1.0635(2) 0.0258(7) Uani 1 1 d . . . . .
H41 H 0.2293 0.6463 1.0919 0.039 Uiso 1 1 calc R U . . .
H42 H 0.2264 0.5657 1.0114 0.039 Uiso 1 1 calc R U . . .
H43 H 0.2637 0.6295 1.0509 0.039 Uiso 1 1 calc R U . . .
C61 C 0.33541(9) 0.5394(3) 1.0403(2) 0.0269(7) Uani 1 1 d . . . . .
H44 H 0.3301 0.6210 1.0264 0.040 Uiso 1 1 calc R U . . .
H46 H 0.3603 0.5222 1.0366 0.040 Uiso 1 1 calc R U . . .
H45 H 0.3323 0.5241 1.0972 0.040 Uiso 1 1 calc R U . . .
C62 C 0.23980(8) 0.2035(2) 0.80858(18) 0.0144(6) Uani 1 1 d . . . . .
C63 C 0.22939(8) 0.1258(2) 0.73886(17) 0.0135(6) Uani 1 1 d . . . . .
C64 C 0.05511(10) -0.3685(3) 0.3821(2) 0.0329(8) Uani 1 1 d . . . . .
H49 H 0.0357 -0.4206 0.3633 0.039 Uiso 1 1 calc R U . . .
C65 C 0.07805(9) -0.3864(3) 0.4591(2) 0.0240(7) Uani 1 1 d . . . . .
H48 H 0.0743 -0.4504 0.4927 0.029 Uiso 1 1 calc R U . . .
C66 C 0.13823(8) -0.4383(3) 0.6009(2) 0.0189(6) Uani 1 1 d . . . . .
C67 C 0.14474(9) -0.5308(3) 0.5518(2) 0.0249(7) Uani 1 1 d . . . . .
H56 H 0.1439 -0.5197 0.4939 0.030 Uiso 1 1 calc R U . . .
C68 C 0.15253(9) -0.6393(3) 0.5875(3) 0.0334(9) Uani 1 1 d . . . . .
H55 H 0.1565 -0.7025 0.5534 0.040 Uiso 1 1 calc R U . . .
C69 C 0.15462(9) -0.6572(3) 0.6711(3) 0.0354(9) Uani 1 1 d . . . . .
H52 H 0.1602 -0.7318 0.6949 0.042 Uiso 1 1 calc R U . . .
C70 C 0.14851(10) -0.5651(3) 0.7204(2) 0.0338(8) Uani 1 1 d . . . . .
H53 H 0.1499 -0.5767 0.7783 0.041 Uiso 1 1 calc R U . . .
C71 C 0.14040(9) -0.4557(3) 0.6860(2) 0.0248(7) Uani 1 1 d . . . . .
H54 H 0.1363 -0.3929 0.7203 0.030 Uiso 1 1 calc R U . . .
C72 C 0.18462(8) -0.2241(3) 0.63622(18) 0.0177(6) Uani 1 1 d . . . . .
H57 H 0.1988 -0.2869 0.6238 0.021 Uiso 1 1 calc R U . . .
C73 C 0.20123(8) -0.1290(3) 0.67921(18) 0.0165(6) Uani 1 1 d . . . . .
H58 H 0.2268 -0.1273 0.6960 0.020 Uiso 1 1 calc R U . . .
C74 C 0.24813(8) 0.1168(2) 0.66860(18) 0.0151(6) Uani 1 1 d . . . . .
C75 C 0.28553(8) 0.1341(3) 0.68091(19) 0.0201(6) Uani 1 1 d . . . . .
H67 H 0.2990 0.1512 0.7354 0.024 Uiso 1 1 calc R U . . .
C76 C 0.30321(9) 0.1266(3) 0.6153(2) 0.0248(7) Uani 1 1 d . . . . .
H66 H 0.3285 0.1402 0.6249 0.030 Uiso 1 1 calc R U . . .
C77 C 0.28400(10) 0.0990(3) 0.5356(2) 0.0247(7) Uani 1 1 d . . . . .
C78 C 0.28679(12) 0.0334(4) 0.3994(2) 0.0442(11) Uani 1 1 d . . . . .
H63 H 0.2772 -0.0415 0.4128 0.066 Uiso 1 1 calc R U . . .
H62 H 0.3045 0.0208 0.3646 0.066 Uiso 1 1 calc R U . . .
H61 H 0.2670 0.0816 0.3691 0.066 Uiso 1 1 calc R U . . .
C79 C 0.24685(9) 0.0830(3) 0.52146(19) 0.0235(7) Uani 1 1 d . . . . .
H65 H 0.2335 0.0650 0.4670 0.028 Uiso 1 1 calc R U . . .
C84 C 0.22931(9) 0.0934(3) 0.58757(19) 0.0189(6) Uani 1 1 d . . . . .
H64 H 0.2038 0.0842 0.5772 0.023 Uiso 1 1 calc R U . . .
C83 C 0.30915(10) 0.2107(3) 1.1221(2) 0.0296(8) Uani 1 1 d . . . . .
H69 H 0.3211 0.1678 1.1719 0.044 Uiso 1 1 calc R U . . .
H68 H 0.3274 0.2446 1.0950 0.044 Uiso 1 1 calc R U . . .
H70 H 0.2938 0.1578 1.0832 0.044 Uiso 1 1 calc R U . . .
B1 B 0.39728(9) 0.3905(3) 0.8200(2) 0.0172(7) Uani 1 1 d . . . . .
B2 B 0.28452(9) 0.4044(3) 1.0044(2) 0.0172(7) Uani 1 1 d . . . . .

loop_
_atom_site_aniso_label
_atom_site_aniso_U_11
_atom_site_aniso_U_22
_atom_site_aniso_U_33
_atom_site_aniso_U_23
_atom_site_aniso_U_13
_atom_site_aniso_U_12
S1 0.0164(3) 0.0167(3) 0.0128(3) -0.0017(3) 0.0025(3) 0.0047(3)
S2 0.0174(3) 0.0175(4) 0.0142(3) -0.0012(3) 0.0018(3) 0.0048(3)
S3 0.0173(3) 0.0187(4) 0.0162(3) -0.0034(3) 0.0056(3) -0.0045(3)
S4 0.0166(3) 0.0168(4) 0.0138(3) -0.0028(3) 0.0034(3) -0.0038(3)
O1 0.0215(11) 0.0290(12) 0.0162(11) -0.0022(9) 0.0033(9) 0.0104(9)
O2 0.0334(13) 0.0366(14) 0.0148(11) -0.0055(10) -0.0019(10) 0.0131(11)
O3 0.0212(11) 0.0280(12) 0.0172(11) -0.0068(9) 0.0057(9) -0.0067(9)
O4 0.0401(14) 0.0442(15) 0.0281(13) -0.0201(11) 0.0229(11) -0.0205(12)
C82 0.0154(14) 0.0140(14) 0.0267(16) -0.0005(12) 0.0062(12) 0.0040(12)
N2 0.0277(14) 0.0115(12) 0.0256(14) 0.0002(10) 0.0145(12) 0.0044(11)
N3 0.0271(14) 0.0123(12) 0.0181(13) -0.0016(10) -0.0028(11) -0.0016(10)
C1 0.0203(17) 0.0215(18) 0.068(3) 0.0141(18) 0.0128(17) 0.0003(14)
C2 0.0190(16) 0.0167(16) 0.060(3) -0.0084(16) 0.0017(16) -0.0008(13)
C3 0.0195(16) 0.0224(17) 0.0321(19) -0.0035(14) 0.0007(14) 0.0029(13)
C4 0.0232(16) 0.0156(15) 0.0161(15) 0.0023(11) 0.0082(12) 0.0040(12)
C5 0.0223(15) 0.0136(14) 0.0178(15) -0.0010(11) 0.0041(12) -0.0033(12)
C6 0.0132(14) 0.0171(15) 0.0209(15) 0.0012(12) 0.0048(12) -0.0008(11)
C7 0.0181(14) 0.0129(14) 0.0136(14) 0.0026(11) 0.0033(11) 0.0019(11)
C8 0.0153(14) 0.0134(14) 0.0139(14) 0.0004(11) 0.0039(11) -0.0025(11)
C9 0.0152(14) 0.0112(13) 0.0170(14) 0.0003(11) 0.0060(11) -0.0016(11)
C10 0.0144(14) 0.0127(14) 0.0167(14) 0.0025(11) 0.0054(11) 0.0000(11)
C11 0.0206(15) 0.0184(15) 0.0130(14) -0.0005(11) 0.0024(12) 0.0012(12)
C12 0.0164(14) 0.0188(15) 0.0167(15) -0.0007(12) 0.0043(12) 0.0096(12)
C13 0.0159(14) 0.0199(15) 0.0171(15) -0.0039(12) 0.0025(12) 0.0077(12)
C14 0.0195(15) 0.0245(16) 0.0177(15) -0.0065(13) 0.0021(12) 0.0083(13)
C15 0.0256(17) 0.0328(18) 0.0156(15) -0.0004(13) 0.0044(13) 0.0148(14)
C16 0.049(2) 0.050(2) 0.0160(17) 0.0028(16) 0.0055(16) 0.0150(19)
C17 0.0226(17) 0.0348(18) 0.0244(17) -0.0002(15) 0.0067(14) 0.0132(15)
C18 0.0166(14) 0.0159(14) 0.0160(15) 0.0004(12) 0.0041(12) 0.0018(12)
C19 0.0219(15) 0.0171(15) 0.0168(15) -0.0030(12) 0.0063(12) 0.0002(12)
C20 0.0273(17) 0.0235(17) 0.0244(17) 0.0036(13) 0.0091(14) 0.0065(13)
C21 0.046(2) 0.0315(19) 0.0277(18) 0.0092(15) 0.0173(16) 0.0064(17)
C22 0.044(2) 0.037(2) 0.037(2) -0.0009(17) 0.0287(18) 0.0011(17)
C23 0.0334(19) 0.0261(18) 0.040(2) -0.0027(15) 0.0189(16) 0.0076(15)
C24 0.0315(18) 0.0168(16) 0.0265(17) 0.0008(13) 0.0112(14) 0.0051(13)
C25 0.0291(18) 0.0289(19) 0.044(2) 0.0143(17) 0.0151(16) 0.0065(15)
C26 0.0232(16) 0.0226(16) 0.0277(18) 0.0037(14) 0.0063(14) 0.0016(13)
C27 0.0160(14) 0.0176(15) 0.0240(16) -0.0009(12) 0.0075(12) 0.0019(12)
C28 0.0187(15) 0.0151(14) 0.0204(15) -0.0021(12) 0.0051(12) -0.0019(12)
C29 0.0188(15) 0.0138(14) 0.0154(15) -0.0009(11) 0.0026(12) 0.0005(11)
C30 0.0179(14) 0.0150(14) 0.0200(15) 0.0005(11) 0.0049(12) 0.0044(12)
C31 0.0251(16) 0.0206(16) 0.0182(15) 0.0002(12) 0.0100(13) 0.0070(13)
C32 0.0269(17) 0.0184(15) 0.0172(15) -0.0003(12) 0.0009(13) 0.0044(13)
C33 0.043(2) 0.034(2) 0.0182(16) -0.0054(15) 0.0025(15) 0.0149(17)
C34 0.0148(15) 0.0257(16) 0.0235(16) -0.0054(13) 0.0006(12) 0.0024(12)
C35 0.0191(15) 0.0183(15) 0.0196(15) -0.0031(12) 0.0075(12) 0.0020(12)
C36 0.0203(15) 0.0192(15) 0.0144(15) -0.0012(12) 0.0027(12) 0.0027(12)
C37 0.0173(14) 0.0215(15) 0.0202(15) 0.0004(12) 0.0061(12) 0.0060(12)
C38 0.0276(17) 0.0267(18) 0.0316(18) 0.0024(14) 0.0071(15) -0.0016(14)
C39 0.0252(17) 0.0267(17) 0.0228(16) 0.0098(14) 0.0116(14) 0.0112(14)
C40 0.0263(17) 0.0231(16) 0.0220(16) -0.0026(13) 0.0014(13) -0.0001(14)
C41 0.045(2) 0.052(2) 0.0229(18) -0.0068(17) 0.0148(16) -0.0204(19)
C42 0.0229(16) 0.0364(19) 0.0164(16) -0.0075(14) 0.0070(13) -0.0156(14)
C43 0.0182(15) 0.0277(17) 0.0211(16) -0.0115(13) 0.0070(13) -0.0060(13)
C44 0.0150(14) 0.0185(15) 0.0192(16) -0.0052(12) 0.0036(12) -0.0055(12)
C45 0.0162(14) 0.0185(15) 0.0144(14) -0.0049(12) 0.0009(11) -0.0077(12)
C46 0.0224(15) 0.0174(15) 0.0135(14) -0.0004(11) 0.0050(12) 0.0028(12)
C47 0.0211(15) 0.0196(15) 0.0152(15) -0.0023(12) 0.0041(12) -0.0009(12)
C48 0.0174(14) 0.0155(14) 0.0167(15) -0.0005(12) 0.0036(12) -0.0007(12)
C49 0.0157(14) 0.0148(14) 0.0141(14) 0.0009(11) 0.0027(11) 0.0030(11)
C50 0.0183(14) 0.0140(14) 0.0119(14) 0.0005(11) 0.0018(11) -0.0023(11)
C51 0.0164(14) 0.0153(14) 0.0191(15) -0.0007(12) 0.0029(12) 0.0024(11)
C52 0.0143(14) 0.0163(15) 0.0217(16) 0.0001(12) -0.0018(12) -0.0008(12)
C53 0.0222(15) 0.0142(15) 0.0142(14) 0.0013(11) 0.0015(12) -0.0037(12)
C54 0.0219(15) 0.0151(14) 0.0168(15) -0.0034(12) 0.0024(12) -0.0008(12)
C55 0.0273(17) 0.0216(16) 0.0210(16) -0.0008(13) 0.0042(13) -0.0063(13)
C56 0.046(2) 0.0290(19) 0.0203(17) 0.0060(14) 0.0029(15) -0.0042(17)
C57 0.047(2) 0.038(2) 0.0192(17) -0.0012(15) -0.0106(16) -0.0045(18)
C58 0.0218(16) 0.0268(17) 0.0197(16) 0.0033(13) -0.0019(13) -0.0111(13)
C59 0.0177(15) 0.0196(15) 0.0192(15) -0.0031(12) 0.0004(12) -0.0059(12)
C60 0.0251(17) 0.0198(16) 0.0339(19) -0.0019(14) 0.0096(14) -0.0007(13)
C61 0.0197(16) 0.0350(19) 0.0265(17) -0.0116(15) 0.0063(13) -0.0114(14)
C62 0.0157(14) 0.0120(14) 0.0147(14) 0.0011(11) 0.0017(11) 0.0005(11)
C63 0.0147(13) 0.0113(13) 0.0129(14) 0.0006(11) -0.0003(11) 0.0009(11)
C64 0.035(2) 0.0298(19) 0.0267(19) -0.0077(15) -0.0087(15) -0.0113(15)
C65 0.0305(17) 0.0180(16) 0.0221(16) -0.0016(13) 0.0025(14) -0.0044(13)
C66 0.0151(14) 0.0140(14) 0.0260(16) 0.0003(12) 0.0006(12) -0.0036(11)
C67 0.0195(15) 0.0221(16) 0.0342(19) -0.0032(14) 0.0082(14) -0.0031(13)
C68 0.0195(17) 0.0174(17) 0.062(3) -0.0074(17) 0.0066(16) 0.0013(13)
C69 0.0217(17) 0.0191(18) 0.060(3) 0.0152(17) -0.0034(17) -0.0005(14)
C70 0.0293(18) 0.0310(19) 0.037(2) 0.0148(16) -0.0025(16) -0.0065(16)
C71 0.0238(16) 0.0212(16) 0.0281(18) 0.0008(13) 0.0026(14) -0.0011(13)
C72 0.0231(15) 0.0109(14) 0.0185(15) 0.0001(11) 0.0034(12) 0.0057(12)
C73 0.0149(14) 0.0166(14) 0.0171(14) 0.0013(12) 0.0014(11) -0.0001(11)
C74 0.0182(14) 0.0116(14) 0.0159(14) -0.0021(11) 0.0044(12) -0.0012(11)
C75 0.0231(16) 0.0199(15) 0.0172(15) -0.0043(12) 0.0037(12) -0.0043(13)
C76 0.0186(15) 0.0274(17) 0.0297(18) -0.0108(14) 0.0081(13) -0.0066(13)
C77 0.0352(18) 0.0207(16) 0.0228(17) -0.0075(13) 0.0160(15) -0.0096(14)
C78 0.054(3) 0.057(3) 0.030(2) -0.0237(19) 0.0279(19) -0.027(2)
C79 0.0311(18) 0.0243(17) 0.0155(15) -0.0063(13) 0.0057(13) -0.0102(14)
C84 0.0198(15) 0.0189(15) 0.0172(15) -0.0029(12) 0.0025(12) -0.0038(12)
C83 0.0320(19) 0.0280(18) 0.0272(18) 0.0019(14) 0.0026(15) 0.0066(15)
B1 0.0183(17) 0.0166(16) 0.0170(17) -0.0015(13) 0.0040(13) -0.0009(13)
B2 0.0166(16) 0.0154(16) 0.0196(17) -0.0013(13) 0.0035(13) 0.0035(13)

loop_
_atom_type_symbol
_atom_type_description
_atom_type_scat_dispersion_real
_atom_type_scat_dispersion_imag
_atom_type_scat_source
C C 0.0033 0.0016 'International Tables Vol C Tables 4.2.6.8 and 6.1.1.4'
H H 0.0000 0.0000 'International Tables Vol C Tables 4.2.6.8 and 6.1.1.4'
N N 0.0061 0.0033 'International Tables Vol C Tables 4.2.6.8 and 6.1.1.4'
O O 0.0106 0.0060 'International Tables Vol C Tables 4.2.6.8 and 6.1.1.4'
B B 0.0013 0.0007 'International Tables Vol C Tables 4.2.6.8 and 6.1.1.4'
S S 0.1246 0.1234 'International Tables Vol C Tables 4.2.6.8 and 6.1.1.4'

loop_
_geom_angle_atom_site_label_1
_geom_angle_atom_site_label_2
_geom_angle_atom_site_label_3
_geom_angle
_geom_angle_site_symmetry_1
_geom_angle_site_symmetry_3
C10 S1 C11 92.21(14) . .
C18 S2 C8 91.63(14) . .
C48 S3 C49 91.35(14) . .
C62 S4 C46 92.04(15) . .
B1 O1 C17 123.1(3) . .
C32 O2 C33 116.6(3) . .
B2 O3 C61 123.1(2) . .
C77 O4 C78 116.3(3) . .
C3 C82 C26 119.1(3) . .
C3 C82 N2 121.6(3) . .
C26 C82 N2 119.3(3) . .
C19 N2 C82 121.8(2) . .
C19 N2 C4 119.5(2) . .
C82 N2 C4 118.6(2) . .
C54 N3 C66 121.7(2) . .
C54 N3 C53 119.7(2) . .
C66 N3 C53 118.5(2) . .
C25 C1 C2 119.7(3) . .
C25 C1 H1 120.2 . .
C2 C1 H1 120.2 . .
C1 C2 C3 120.4(3) . .
C1 C2 H14 119.8 . .
C3 C2 H14 119.8 . .
C82 C3 C2 120.1(3) . .
C82 C3 H15 119.9 . .
C2 C3 H15 119.9 . .
C27 C4 C5 119.9(3) . .
C27 C4 N2 120.4(3) . .
C5 C4 N2 119.7(3) . .
C6 C5 C4 119.9(3) . .
C6 C5 H18 120.1 . .
C4 C5 H18 120.1 . .
C5 C6 C7 121.2(3) . .
C5 C6 H19 119.4 . .
C7 C6 H19 119.4 . .
C28 C7 C6 118.2(3) . .
C28 C7 C8 122.0(3) . .
C6 C7 C8 119.7(3) . .
C9 C8 C7 130.7(3) . .
C9 C8 S2 112.9(2) . .
C7 C8 S2 116.1(2) . .
C8 C9 C10 109.9(3) . .
C8 C9 C29 125.6(3) . .
C10 C9 C29 124.5(3) . .
C18 C10 C9 115.3(2) . .
C18 C10 S1 109.5(2) . .
C9 C10 S1 135.0(2) . .
C36 C11 B1 128.6(3) . .
C36 C11 S1 111.1(2) . .
B1 C11 S1 120.3(2) . .
C37 C12 C13 119.4(3) . .
C37 C12 B1 120.4(3) . .
C13 C12 B1 120.2(3) . .
C14 C13 C12 119.7(3) . .
C14 C13 C40 120.0(3) . .
C12 C13 C40 120.3(3) . .
C13 C14 C15 121.3(3) . .
C13 C14 H35 119.4 . .
C15 C14 H35 119.4 . .
C39 C15 C14 118.5(3) . .
C39 C15 C16 120.5(3) . .
C14 C15 C16 121.0(3) . .
C15 C16 H2 109.5 . .
C15 C16 H3 109.5 . .
H2 C16 H3 109.5 . .
C15 C16 H36 109.5 . .
H2 C16 H36 109.5 . .
H3 C16 H36 109.5 . .
O1 C17 H6 109.5 . .
O1 C17 H5 109.5 . .
H6 C17 H5 109.5 . .
O1 C17 H4 109.5 . .
H6 C17 H4 109.5 . .
H5 C17 H4 109.5 . .
C10 C18 C36 114.9(3) . .
C10 C18 S2 110.2(2) . .
C36 C18 S2 134.7(2) . .
C20 C19 C24 118.6(3) . .
C20 C19 N2 120.7(3) . .
C24 C19 N2 120.7(3) . .
C21 C20 C19 121.0(3) . .
C21 C20 H11 119.5 . .
C19 C20 H11 119.5 . .
C20 C21 C22 120.1(3) . .
C20 C21 H10 119.9 . .
C22 C21 H10 119.9 . .
C23 C22 C21 119.2(3) . .
C23 C22 H9 120.4 . .
C21 C22 H9 120.4 . .
C22 C23 C24 120.9(3) . .
C22 C23 H8 119.6 . .
C24 C23 H8 119.6 . .
C23 C24 C19 120.2(3) . .
C23 C24 H7 119.9 . .
C19 C24 H7 119.9 . .
C26 C25 C1 120.5(4) . .
C26 C25 H12 119.7 . .
C1 C25 H12 119.7 . .
C25 C26 C82 120.1(3) . .
C25 C26 H13 119.9 . .
C82 C26 H13 119.9 . .
C4 C27 C28 119.8(3) . .
C4 C27 H17 120.1 . .
C28 C27 H17 120.1 . .
C27 C28 C7 121.0(3) . .
C27 C28 H16 119.5 . .
C7 C28 H16 119.5 . .
C30 C29 C35 116.9(3) . .
C30 C29 C9 122.1(3) . .
C35 C29 C9 121.1(3) . .
C31 C30 C29 121.9(3) . .
C31 C30 H26 119.0 . .
C29 C30 H26 119.0 . .
C30 C31 C32 119.7(3) . .
C30 C31 H25 120.1 . .
C32 C31 H25 120.1 . .
O2 C32 C34 116.0(3) . .
O2 C32 C31 124.3(3) . .
C34 C32 C31 119.7(3) . .
O2 C33 H21 109.5 . .
O2 C33 H20 109.5 . .
H21 C33 H20 109.5 . .
O2 C33 H22 109.5 . .
H21 C33 H22 109.5 . .
H20 C33 H22 109.5 . .
C32 C34 C35 120.1(3) . .
C32 C34 H24 120.0 . .
C35 C34 H24 120.0 . .
C34 C35 C29 121.7(3) . .
C34 C35 H23 119.2 . .
C29 C35 H23 119.2 . .
C11 C36 C18 112.2(3) . .
C11 C36 H27 123.9 . .
C18 C36 H27 123.9 . .
C39 C37 C12 119.1(3) . .
C39 C37 C38 119.5(3) . .
C12 C37 C38 121.4(3) . .
C37 C38 H28 109.5 . .
C37 C38 H29 109.5 . .
H28 C38 H29 109.5 . .
C37 C38 H30 109.5 . .
H28 C38 H30 109.5 . .
H29 C38 H30 109.5 . .
C15 C39 C37 121.9(3) . .
C15 C39 H31 119.0 . .
C37 C39 H31 119.0 . .
C13 C40 H34 109.5 . .
C13 C40 H33 109.5 . .
H34 C40 H33 109.5 . .
C13 C40 H32 109.5 . .
H34 C40 H32 109.5 . .
H33 C40 H32 109.5 . .
C42 C41 H72 109.5 . .
C42 C41 H39 109.5 . .
H72 C41 H39 109.5 . .
C42 C41 H37 109.5 . .
H72 C41 H37 109.5 . .
H39 C41 H37 109.5 . .
C58 C42 C43 118.1(3) . .
C58 C42 C41 121.1(3) . .
C43 C42 C41 120.8(3) . .
C44 C43 C42 121.5(3) . .
C44 C43 H40 119.2 . .
C42 C43 H40 119.2 . .
C43 C44 C45 119.7(3) . .
C43 C44 C60 120.3(3) . .
C45 C44 C60 120.0(3) . .
C44 C45 C59 119.4(3) . .
C44 C45 B2 120.9(3) . .
C59 C45 B2 119.6(3) . .
C47 C46 B2 127.1(3) . .
C47 C46 S4 111.1(2) . .
B2 C46 S4 121.6(2) . .
C46 C47 C48 112.1(3) . .
C46 C47 H47 124.0 . .
C48 C47 H47 124.0 . .
C62 C48 C47 114.7(3) . .
C62 C48 S3 110.8(2) . .
C47 C48 S3 134.3(2) . .
C63 C49 C50 130.6(3) . .
C63 C49 S3 113.0(2) . .
C50 C49 S3 116.1(2) . .
C73 C50 C51 118.1(3) . .
C73 C50 C49 120.1(3) . .
C51 C50 C49 121.7(3) . .
C52 C51 C50 120.9(3) . .
C52 C51 H60 119.5 . .
C50 C51 H60 119.5 . .
C51 C52 C53 120.0(3) . .
C51 C52 H59 120.0 . .
C53 C52 H59 120.0 . .
C72 C53 C52 119.5(3) . .
C72 C53 N3 120.4(3) . .
C52 C53 N3 120.1(3) . .
C55 C54 C65 118.7(3) . .
C55 C54 N3 120.7(3) . .
C65 C54 N3 120.6(3) . .
C56 C55 C54 120.8(3) . .
C56 C55 H51 119.6 . .
C54 C55 H51 119.6 . .
C57 C56 C55 120.3(3) . .
C57 C56 H50 119.8 . .
C55 C56 H50 119.8 . .
C56 C57 C64 119.3(3) . .
C56 C57 H38 120.4 . .
C64 C57 H38 120.4 . .
C42 C58 C59 122.2(3) . .
C42 C58 H71 118.9 . .
C59 C58 H71 118.9 . .
C58 C59 C45 119.0(3) . .
C58 C59 C83 120.1(3) . .
C45 C59 C83 120.8(3) . .
C44 C60 H41 109.5 . .
C44 C60 H42 109.5 . .
H41 C60 H42 109.5 . .
C44 C60 H43 109.5 . .
H41 C60 H43 109.5 . .
H42 C60 H43 109.5 . .
O3 C61 H44 109.5 . .
O3 C61 H46 109.5 . .
H44 C61 H46 109.5 . .
O3 C61 H45 109.5 . .
H44 C61 H45 109.5 . .
H46 C61 H45 109.5 . .
C48 C62 C63 115.0(3) . .
C48 C62 S4 110.0(2) . .
C63 C62 S4 134.9(2) . .
C49 C63 C62 109.8(3) . .
C49 C63 C74 125.8(3) . .
C62 C63 C74 124.4(3) . .
C65 C64 C57 121.0(3) . .
C65 C64 H49 119.5 . .
C57 C64 H49 119.5 . .
C64 C65 C54 120.0(3) . .
C64 C65 H48 120.0 . .
C54 C65 H48 120.0 . .
C67 C66 C71 119.3(3) . .
C67 C66 N3 121.3(3) . .
C71 C66 N3 119.4(3) . .
C68 C67 C66 119.7(3) . .
C68 C67 H56 120.1 . .
C66 C67 H56 120.1 . .
C69 C68 C67 121.3(3) . .
C69 C68 H55 119.4 . .
C67 C68 H55 119.4 . .
C68 C69 C70 119.1(3) . .
C68 C69 H52 120.4 . .
C70 C69 H52 120.4 . .
C69 C70 C71 120.7(3) . .
C69 C70 H53 119.6 . .
C71 C70 H53 119.6 . .
C70 C71 C66 119.8(3) . .
C70 C71 H54 120.1 . .
C66 C71 H54 120.1 . .
C73 C72 C53 120.2(3) . .
C73 C72 H57 119.9 . .
C53 C72 H57 119.9 . .
C72 C73 C50 121.3(3) . .
C72 C73 H58 119.4 . .
C50 C73 H58 119.4 . .
C84 C74 C75 117.4(3) . .
C84 C74 C63 121.5(3) . .
C75 C74 C63 121.1(3) . .
C76 C75 C74 121.4(3) . .
C76 C75 H67 119.3 . .
C74 C75 H67 119.3 . .
C77 C76 C75 120.1(3) . .
C77 C76 H66 120.0 . .
C75 C76 H66 120.0 . .
O4 C77 C76 116.1(3) . .
O4 C77 C79 124.2(3) . .
C76 C77 C79 119.7(3) . .
O4 C78 H63 109.5 . .
O4 C78 H62 109.5 . .
H63 C78 H62 109.5 . .
O4 C78 H61 109.5 . .
H63 C78 H61 109.5 . .
H62 C78 H61 109.5 . .
C84 C79 C77 119.6(3) . .
C84 C79 H65 120.2 . .
C77 C79 H65 120.2 . .
C79 C84 C74 121.8(3) . .
C79 C84 H64 119.1 . .
C74 C84 H64 119.1 . .
C59 C83 H69 109.5 . .
C59 C83 H68 109.5 . .
H69 C83 H68 109.5 . .
C59 C83 H70 109.5 . .
H69 C83 H70 109.5 . .
H68 C83 H70 109.5 . .
O1 B1 C11 115.1(3) . .
O1 B1 C12 125.8(3) . .
C11 B1 C12 119.1(3) . .
O3 B2 C46 116.2(3) . .
O3 B2 C45 125.9(3) . .
C46 B2 C45 117.9(3) . .

loop_
_geom_bond_atom_site_label_1
_geom_bond_atom_site_label_2
_geom_bond_distance
_geom_bond_site_symmetry_2
S1 C10 1.731(3) .
S1 C11 1.750(3) .
S2 C18 1.732(3) .
S2 C8 1.751(3) .
S3 C48 1.730(3) .
S3 C49 1.753(3) .
S4 C62 1.733(3) .
S4 C46 1.747(3) .
O1 B1 1.346(4) .
O1 C17 1.437(4) .
O2 C32 1.372(4) .
O2 C33 1.424(4) .
O3 B2 1.350(4) .
O3 C61 1.438(4) .
O4 C77 1.373(4) .
O4 C78 1.429(4) .
C82 C3 1.387(4) .
C82 C26 1.405(5) .
C82 N2 1.417(4) .
N2 C19 1.414(4) .
N2 C4 1.433(4) .
N3 C54 1.411(4) .
N3 C66 1.423(4) .
N3 C53 1.428(4) .
C1 C25 1.385(6) .
C1 C2 1.381(6) .
C1 H1 0.9500 .
C2 C3 1.393(5) .
C2 H14 0.9500 .
C3 H15 0.9500 .
C4 C27 1.389(4) .
C4 C5 1.397(4) .
C5 C6 1.378(4) .
C5 H18 0.9500 .
C6 C7 1.403(4) .
C6 H19 0.9500 .
C7 C28 1.395(4) .
C7 C8 1.471(4) .
C8 C9 1.382(4) .
C9 C10 1.435(4) .
C9 C29 1.473(4) .
C10 C18 1.387(4) .
C11 C36 1.371(4) .
C11 B1 1.553(4) .
C12 C37 1.406(4) .
C12 C13 1.411(4) .
C12 B1 1.582(4) .
C13 C14 1.394(4) .
C13 C40 1.503(5) .
C14 C15 1.393(5) .
C14 H35 0.9500 .
C15 C39 1.387(5) .
C15 C16 1.512(5) .
C16 H2 0.9800 .
C16 H3 0.9800 .
C16 H36 0.9800 .
C17 H6 0.9800 .
C17 H5 0.9800 .
C17 H4 0.9800 .
C18 C36 1.406(4) .
C19 C20 1.393(4) .
C19 C24 1.395(4) .
C20 C21 1.385(5) .
C20 H11 0.9500 .
C21 C22 1.392(5) .
C21 H10 0.9500 .
C22 C23 1.382(5) .
C22 H9 0.9500 .
C23 C24 1.389(5) .
C23 H8 0.9500 .
C24 H7 0.9500 .
C25 C26 1.381(5) .
C25 H12 0.9500 .
C26 H13 0.9500 .
C27 C28 1.391(4) .
C27 H17 0.9500 .
C28 H16 0.9500 .
C29 C30 1.402(4) .
C29 C35 1.403(4) .
C30 C31 1.382(4) .
C30 H26 0.9500 .
C31 C32 1.392(4) .
C31 H25 0.9500 .
C32 C34 1.385(4) .
C33 H21 0.9800 .
C33 H20 0.9800 .
C33 H22 0.9800 .
C34 C35 1.383(4) .
C34 H24 0.9500 .
C35 H23 0.9500 .
C36 H27 0.9500 .
C37 C39 1.397(4) .
C37 C38 1.514(5) .
C38 H28 0.9800 .
C38 H29 0.9800 .
C38 H30 0.9800 .
C39 H31 0.9500 .
C40 H34 0.9800 .
C40 H33 0.9800 .
C40 H32 0.9800 .
C41 C42 1.515(5) .
C41 H72 0.9800 .
C41 H39 0.9800 .
C41 H37 0.9800 .
C42 C58 1.385(5) .
C42 C43 1.397(5) .
C43 C44 1.389(4) .
C43 H40 0.9500 .
C44 C45 1.404(4) .
C44 C60 1.504(4) .
C45 C59 1.412(4) .
C45 B2 1.581(4) .
C46 C47 1.377(4) .
C46 B2 1.559(4) .
C47 C48 1.410(4) .
C47 H47 0.9500 .
C48 C62 1.378(4) .
C49 C63 1.379(4) .
C49 C50 1.474(4) .
C50 C73 1.395(4) .
C50 C51 1.402(4) .
C51 C52 1.385(4) .
C51 H60 0.9500 .
C52 C53 1.398(4) .
C52 H59 0.9500 .
C53 C72 1.390(4) .
C54 C55 1.395(4) .
C54 C65 1.400(4) .
C55 C56 1.387(5) .
C55 H51 0.9500 .
C56 C57 1.386(5) .
C56 H50 0.9500 .
C57 C64 1.383(5) .
C57 H38 0.9500 .
C58 C59 1.393(4) .
C58 H71 0.9500 .
C59 C83 1.511(5) .
C60 H41 0.9800 .
C60 H42 0.9800 .
C60 H43 0.9800 .
C61 H44 0.9800 .
C61 H46 0.9800 .
C61 H45 0.9800 .
C62 C63 1.440(4) .
C63 C74 1.480(4) .
C64 C65 1.388(5) .
C64 H49 0.9500 .
C65 H48 0.9500 .
C66 C67 1.391(5) .
C66 C71 1.393(5) .
C67 C68 1.387(5) .
C67 H56 0.9500 .
C68 C69 1.371(6) .
C68 H55 0.9500 .
C69 C70 1.384(6) .
C69 H52 0.9500 .
C70 C71 1.390(5) .
C70 H53 0.9500 .
C71 H54 0.9500 .
C72 C73 1.381(4) .
C72 H57 0.9500 .
C73 H58 0.9500 .
C74 C84 1.394(4) .
C74 C75 1.403(4) .
C75 C76 1.385(5) .
C75 H67 0.9500 .
C76 C77 1.390(5) .
C76 H66 0.9500 .
C77 C79 1.390(5) .
C78 H63 0.9800 .
C78 H62 0.9800 .
C78 H61 0.9800 .
C79 C84 1.392(4) .
C79 H65 0.9500 .
C84 H64 0.9500 .
C83 H69 0.9800 .
C83 H68 0.9800 .
C83 H70 0.9800 .

loop_
_geom_torsion_atom_site_label_1
_geom_torsion_atom_site_label_2
_geom_torsion_atom_site_label_3
_geom_torsion_atom_site_label_4
_geom_torsion
_geom_torsion_site_symmetry_1
_geom_torsion_site_symmetry_2
_geom_torsion_site_symmetry_3
_geom_torsion_site_symmetry_4
C3 C82 N2 C19 -42.6(4) . . . .
C26 C82 N2 C19 138.6(3) . . . .
C3 C82 N2 C4 135.3(3) . . . .
C26 C82 N2 C4 -43.5(4) . . . .
C25 C1 C2 C3 -1.2(5) . . . .
C26 C82 C3 C2 -1.1(5) . . . .
N2 C82 C3 C2 -179.9(3) . . . .
C1 C2 C3 C82 1.3(5) . . . .
C19 N2 C4 C27 -54.7(4) . . . .
C82 N2 C4 C27 127.3(3) . . . .
C19 N2 C4 C5 126.7(3) . . . .
C82 N2 C4 C5 -51.2(4) . . . .
C27 C4 C5 C6 1.6(4) . . . .
N2 C4 C5 C6 -179.9(3) . . . .
C4 C5 C6 C7 -0.8(4) . . . .
C5 C6 C7 C28 -0.3(4) . . . .
C5 C6 C7 C8 -177.0(3) . . . .
C28 C7 C8 C9 133.5(3) . . . .
C6 C7 C8 C9 -49.9(4) . . . .
C28 C7 C8 S2 -53.1(3) . . . .
C6 C7 C8 S2 123.5(3) . . . .
C18 S2 C8 C9 2.3(2) . . . .
C18 S2 C8 C7 -172.2(2) . . . .
C7 C8 C9 C10 171.2(3) . . . .
S2 C8 C9 C10 -2.3(3) . . . .
C7 C8 C9 C29 -10.4(5) . . . .
S2 C8 C9 C29 176.1(2) . . . .
C8 C9 C10 C18 1.1(4) . . . .
C29 C9 C10 C18 -177.4(3) . . . .
C8 C9 C10 S1 -173.7(2) . . . .
C29 C9 C10 S1 7.9(5) . . . .
C11 S1 C10 C18 -1.1(2) . . . .
C11 S1 C10 C9 173.9(3) . . . .
C10 S1 C11 C36 1.2(2) . . . .
C10 S1 C11 B1 -176.7(2) . . . .
C37 C12 C13 C14 2.2(4) . . . .
B1 C12 C13 C14 -174.9(3) . . . .
C37 C12 C13 C40 -178.8(3) . . . .
B1 C12 C13 C40 4.1(4) . . . .
C12 C13 C14 C15 -1.9(4) . . . .
C40 C13 C14 C15 179.1(3) . . . .
C13 C14 C15 C39 -0.6(4) . . . .
C13 C14 C15 C16 178.4(3) . . . .
C9 C10 C18 C36 -175.2(3) . . . .
S1 C10 C18 C36 0.8(3) . . . .
C9 C10 C18 S2 0.7(3) . . . .
S1 C10 C18 S2 176.72(15) . . . .
C8 S2 C18 C10 -1.7(2) . . . .
C8 S2 C18 C36 173.1(3) . . . .
C82 N2 C19 C20 149.6(3) . . . .
C4 N2 C19 C20 -28.3(4) . . . .
C82 N2 C19 C24 -31.1(4) . . . .
C4 N2 C19 C24 151.1(3) . . . .
C24 C19 C20 C21 -0.2(5) . . . .
N2 C19 C20 C21 179.2(3) . . . .
C19 C20 C21 C22 0.4(6) . . . .
C20 C21 C22 C23 -0.6(6) . . . .
C21 C22 C23 C24 0.6(6) . . . .
C22 C23 C24 C19 -0.4(6) . . . .
C20 C19 C24 C23 0.2(5) . . . .
N2 C19 C24 C23 -179.2(3) . . . .
C2 C1 C25 C26 0.8(5) . . . .
C1 C25 C26 C82 -0.6(5) . . . .
C3 C82 C26 C25 0.7(5) . . . .
N2 C82 C26 C25 179.6(3) . . . .
C5 C4 C27 C28 -1.3(4) . . . .
N2 C4 C27 C28 -179.8(3) . . . .
C4 C27 C28 C7 0.2(5) . . . .
C6 C7 C28 C27 0.6(4) . . . .
C8 C7 C28 C27 177.2(3) . . . .
C8 C9 C29 C30 -30.4(4) . . . .
C10 C9 C29 C30 147.7(3) . . . .
C8 C9 C29 C35 151.1(3) . . . .
C10 C9 C29 C35 -30.7(4) . . . .
C35 C29 C30 C31 -1.4(4) . . . .
C9 C29 C30 C31 -179.9(3) . . . .
C29 C30 C31 C32 1.2(5) . . . .
C33 O2 C32 C34 -164.4(3) . . . .
C33 O2 C32 C31 16.5(5) . . . .
C30 C31 C32 O2 179.8(3) . . . .
C30 C31 C32 C34 0.7(5) . . . .
O2 C32 C34 C35 178.6(3) . . . .
C31 C32 C34 C35 -2.3(5) . . . .
C32 C34 C35 C29 2.0(5) . . . .
C30 C29 C35 C34 -0.2(4) . . . .
C9 C29 C35 C34 178.3(3) . . . .
B1 C11 C36 C18 176.7(3) . . . .
S1 C11 C36 C18 -0.9(3) . . . .
C10 C18 C36 C11 0.0(4) . . . .
S2 C18 C36 C11 -174.5(3) . . . .
C13 C12 C37 C39 0.0(4) . . . .
B1 C12 C37 C39 177.1(3) . . . .
C13 C12 C37 C38 -179.0(3) . . . .
B1 C12 C37 C38 -1.9(4) . . . .
C14 C15 C39 C37 2.9(5) . . . .
C16 C15 C39 C37 -176.2(3) . . . .
C12 C37 C39 C15 -2.5(4) . . . .
C38 C37 C39 C15 176.4(3) . . . .
C58 C42 C43 C44 0.4(4) . . . .
C41 C42 C43 C44 -179.5(3) . . . .
C42 C43 C44 C45 1.8(4) . . . .
C42 C43 C44 C60 -179.3(3) . . . .
C43 C44 C45 C59 -2.0(4) . . . .
C60 C44 C45 C59 179.0(3) . . . .
C43 C44 C45 B2 174.1(3) . . . .
C60 C44 C45 B2 -4.9(4) . . . .
C62 S4 C46 C47 -1.3(2) . . . .
C62 S4 C46 B2 174.0(2) . . . .
B2 C46 C47 C48 -174.5(3) . . . .
S4 C46 C47 C48 0.6(3) . . . .
C46 C47 C48 C62 0.8(4) . . . .
C46 C47 C48 S3 174.9(3) . . . .
C49 S3 C48 C62 1.2(2) . . . .
C49 S3 C48 C47 -173.1(3) . . . .
C48 S3 C49 C63 -1.6(2) . . . .
C48 S3 C49 C50 173.4(2) . . . .
C63 C49 C50 C73 47.7(4) . . . .
S3 C49 C50 C73 -126.2(3) . . . .
C63 C49 C50 C51 -135.6(3) . . . .
S3 C49 C50 C51 50.5(3) . . . .
C73 C50 C51 C52 -0.7(4) . . . .
C49 C50 C51 C52 -177.4(3) . . . .
C50 C51 C52 C53 0.0(4) . . . .
C51 C52 C53 C72 0.7(4) . . . .
C51 C52 C53 N3 -179.8(3) . . . .
C54 N3 C53 C72 -123.3(3) . . . .
C66 N3 C53 C72 53.1(4) . . . .
C54 N3 C53 C52 57.3(4) . . . .
C66 N3 C53 C52 -126.3(3) . . . .
C66 N3 C54 C55 -149.1(3) . . . .
C53 N3 C54 C55 27.2(4) . . . .
C66 N3 C54 C65 32.6(4) . . . .
C53 N3 C54 C65 -151.2(3) . . . .
C65 C54 C55 C56 -0.5(5) . . . .
N3 C54 C55 C56 -178.9(3) . . . .
C54 C55 C56 C57 0.1(6) . . . .
C55 C56 C57 C64 0.3(6) . . . .
C43 C42 C58 C59 -2.5(4) . . . .
C41 C42 C58 C59 177.5(3) . . . .
C42 C58 C59 C45 2.2(4) . . . .
C42 C58 C59 C83 -177.8(3) . . . .
C44 C45 C59 C58 0.1(4) . . . .
B2 C45 C59 C58 -176.1(3) . . . .
C44 C45 C59 C83 -179.9(3) . . . .
B2 C45 C59 C83 4.0(4) . . . .
C47 C48 C62 C63 175.0(3) . . . .
S3 C48 C62 C63 -0.6(3) . . . .
C47 C48 C62 S4 -1.8(3) . . . .
S3 C48 C62 S4 -177.31(15) . . . .
C46 S4 C62 C48 1.8(2) . . . .
C46 S4 C62 C63 -174.1(3) . . . .
C50 C49 C63 C62 -172.5(3) . . . .
S3 C49 C63 C62 1.5(3) . . . .
C50 C49 C63 C74 8.0(5) . . . .
S3 C49 C63 C74 -178.0(2) . . . .
C48 C62 C63 C49 -0.6(4) . . . .
S4 C62 C63 C49 175.1(2) . . . .
C48 C62 C63 C74 178.9(3) . . . .
S4 C62 C63 C74 -5.4(5) . . . .
C56 C57 C64 C65 -0.4(6) . . . .
C57 C64 C65 C54 0.1(6) . . . .
C55 C54 C65 C64 0.4(5) . . . .
N3 C54 C65 C64 178.8(3) . . . .
C54 N3 C66 C67 40.5(4) . . . .
C53 N3 C66 C67 -135.7(3) . . . .
C54 N3 C66 C71 -140.4(3) . . . .
C53 N3 C66 C71 43.4(4) . . . .
C71 C66 C67 C68 1.4(5) . . . .
N3 C66 C67 C68 -179.5(3) . . . .
C66 C67 C68 C69 -1.2(5) . . . .
C67 C68 C69 C70 0.6(5) . . . .
C68 C69 C70 C71 -0.1(5) . . . .
C69 C70 C71 C66 0.3(5) . . . .
C67 C66 C71 C70 -0.9(5) . . . .
N3 C66 C71 C70 180.0(3) . . . .
C52 C53 C72 C73 -0.8(4) . . . .
N3 C53 C72 C73 179.8(3) . . . .
C53 C72 C73 C50 0.1(4) . . . .
C51 C50 C73 C72 0.7(4) . . . .
C49 C50 C73 C72 177.4(3) . . . .
C49 C63 C74 C84 33.9(4) . . . .
C62 C63 C74 C84 -145.5(3) . . . .
C49 C63 C74 C75 -147.4(3) . . . .
C62 C63 C74 C75 33.2(4) . . . .
C84 C74 C75 C76 -0.8(4) . . . .
C63 C74 C75 C76 -179.6(3) . . . .
C74 C75 C76 C77 -1.4(5) . . . .
C78 O4 C77 C76 164.0(4) . . . .
C78 O4 C77 C79 -16.5(5) . . . .
C75 C76 C77 O4 -178.3(3) . . . .
C75 C76 C77 C79 2.2(5) . . . .
O4 C77 C79 C84 179.8(3) . . . .
C76 C77 C79 C84 -0.7(5) . . . .
C77 C79 C84 C74 -1.6(5) . . . .
C75 C74 C84 C79 2.3(5) . . . .
C63 C74 C84 C79 -178.9(3) . . . .
C17 O1 B1 C11 179.0(3) . . . .
C17 O1 B1 C12 -0.1(5) . . . .
C36 C11 B1 O1 172.6(3) . . . .
S1 C11 B1 O1 -10.0(4) . . . .
C36 C11 B1 C12 -8.3(5) . . . .
S1 C11 B1 C12 169.1(2) . . . .
C37 C12 B1 O1 99.9(4) . . . .
C13 C12 B1 O1 -83.0(4) . . . .
C37 C12 B1 C11 -79.1(4) . . . .
C13 C12 B1 C11 98.0(3) . . . .
C61 O3 B2 C46 -178.1(3) . . . .
C61 O3 B2 C45 1.6(5) . . . .
C47 C46 B2 O3 -171.0(3) . . . .
S4 C46 B2 O3 14.4(4) . . . .
C47 C46 B2 C45 9.3(5) . . . .
S4 C46 B2 C45 -165.3(2) . . . .
C44 C45 B2 O3 81.5(4) . . . .
C59 C45 B2 O3 -102.4(4) . . . .
C44 C45 B2 C46 -98.8(3) . . . .
C59 C45 B2 C46 77.3(4) . . . .
